data_4072526
loop_
_publ_author_name
'Mimassi, L.'
'Cordier, C.'
'Guyard-Duhayon, C.'
'Mann, B. E.'
'Amouri, H.'

_publ_section_title
;
 Chiral Supramolecular Triangular Hosts:&#x00A0; Anion Metathesis,
 Solution Behavior, and High Stability of the Metal Configuration
;
_journal_issue 4
_journal_name_full Organometallics
_journal_page_first 860
_journal_paper_doi 10.1021/om060756s
_journal_volume 26
_journal_year 2007
_chemical_absolute_configuration ad
_chemical_compound_source
;
?
;
_chemical_formula_moiety
;
 (C45 H51 Cl3 N3 O6 Rh3), (C18 Cl12 O6 P),
3(C7 H8), (C H2 Cl2), 2.5(H2 O) '
;
_chemical_formula_sum 'C85 H82 Cl17 Li N3 O14.5 P Rh3'
_chemical_formula_weight 2326.92
_chemical_name_systematic
;                                                                               
?                                                                               
;
_space_group_IT_number 19
_symmetry_cell_setting orthorhombic
_symmetry_space_group_name_Hall 'P 2ac 2ab'
_symmetry_space_group_name_H-M 'P 21 21 21'
_atom_sites_solution_hydrogens geom
_atom_sites_solution_primary direct
_audit_creation_date 04-07-01
_audit_creation_method CRYSTALS_ver_12-03-99
_cell_angle_alpha 90
_cell_angle_beta 90
_cell_angle_gamma 90
_cell_formula_units_Z 4
_cell_length_a 18.816(4)
_cell_length_b 22.695(6)
_cell_length_c 23.105(8)
_cell_measurement_reflns_used 112
_cell_measurement_temperature 180
_cell_measurement_theta_max 14.1
_cell_measurement_theta_min 3.8
_cell_volume 9867(5)
_computing_cell_refinement
; 
 'Dirax/lsq (Duisenberg & Schreurs, 1989-2000)'
;
_computing_data_collection
; 
 COLLECT (Nonius BV, 1997) 
;
_computing_data_reduction
; 
 'EvalCCD (Duisenberg & Schreurs 1990-2000)'
;
_computing_molecular_graphics
; 
 CAMERON (Watkin et al 1996) 
;
_computing_publication_material
; 
 CRYSTALS (Watkin et al 2001) 
;
_computing_structure_refinement
; 
 CRYSTALS (Watkin et al 2001) 
;
_computing_structure_solution
; 
 SIR92 (Altomare et al, 1994) 
;
_diffrn_ambient_temperature 180
_diffrn_measured_fraction_theta_full 0.995
_diffrn_measured_fraction_theta_max 0.968
_diffrn_measurement_device_type
; 
Enraf Nonius Kappa CCD 
;
_diffrn_measurement_method \w
_diffrn_radiation_monochromator graphite
_diffrn_radiation_type 'Mo K\a'
_diffrn_radiation_wavelength 0.71073
_diffrn_reflns_av_R_equivalents 0.12
_diffrn_reflns_limit_h_max 22
_diffrn_reflns_limit_h_min -21
_diffrn_reflns_limit_k_max 27
_diffrn_reflns_limit_k_min -25
_diffrn_reflns_limit_l_max 14
_diffrn_reflns_limit_l_min -27
_diffrn_reflns_number 41358
_diffrn_reflns_theta_full 22.772
_diffrn_reflns_theta_max 25.515
_diffrn_reflns_theta_min 2.069
_diffrn_standards_decay_% 0.00
_diffrn_standards_interval_count 0
_diffrn_standards_interval_time 0
_diffrn_standards_number 0
_exptl_absorpt_coefficient_mu 1.032
_exptl_absorpt_correction_T_max 0.874
_exptl_absorpt_correction_T_min 0.839
_exptl_absorpt_correction_type refdelf
_exptl_absorpt_process_details
; 
 DIFABS (Walker & Stuart, 1983) 
;
_exptl_crystal_colour ' red '
_exptl_crystal_density_diffrn 1.57
_exptl_crystal_description ' block '
_exptl_crystal_F_000 4664.000
_exptl_crystal_size_max 0.17
_exptl_crystal_size_mid 0.17
_exptl_crystal_size_min 0.13
_refine_diff_density_max 4.18
_refine_diff_density_min -1.33
_refine_ls_abs_structure_details 'Flack, 7025 Friedel-pairs'
_refine_ls_abs_structure_Flack 0.01(7)
_refine_ls_extinction_method None
_refine_ls_goodness_of_fit_ref 1.1145
_refine_ls_hydrogen_treatment refU
_refine_ls_matrix_type full
_refine_ls_number_parameters 540
_refine_ls_number_reflns 7956
_refine_ls_R_factor_all 0.1460
_refine_ls_R_factor_gt 0.0809
_refine_ls_shift/su_max 0.021951
_refine_ls_structure_factor_coef F
_refine_ls_weighting_details
;
Method = Prince modified Chebychev polynomial, (Watkin, 1994) 
 W = [weight] * [1-(deltaF/6*sigmaF)^2]^2 
 
 0.560 0.611 0.279 
;
_refine_ls_weighting_scheme calc
_refine_ls_wR_factor_all 0.1623
_refine_ls_wR_factor_gt 0.0850
_refine_ls_wR_factor_ref 0.0850
_reflns_limit_h_max 22
_reflns_limit_h_min -22
_reflns_limit_k_max 27
_reflns_limit_k_min 0
_reflns_limit_l_max 27
_reflns_limit_l_min 0
_reflns_number_gt 7956
_reflns_number_total 17012
_reflns_threshold_expression I>3.00u(I)
_cod_data_source_file om060756ssi20061117_040753.cif
_cod_data_source_block CRYSTALS_cif
_cod_depositor_comments
;
The following automatic conversions were performed:

'_symmetry_cell_setting' value 'Orthorhombic' changed to
'orthorhombic' according to
/home/saulius/struct/CIF-dictionaries/cif_core.dic dictionary named
'cif_core.dic' version 2.4.1 from 2010-06-29.

Automatic conversion script
Id: cif_fix_values 1715 2011-07-08 13:25:40Z adriana 
;
_cod_original_cell_volume 9867.0(49)
_cod_original_sg_symbol_H-M 'P 21 21 21 '
_cod_original_formula_sum ' C85 H82 Cl17 Li1 N3 O14.50 P1 Rh3 '
_cod_database_code 4072526

loop_
_symmetry_equiv_pos_as_xyz
x,y,z
x+1/2,-y+1/2,-z
-x,y+1/2,-z+1/2
-x+1/2,-y,z+1/2

loop_
_atom_site_label
_atom_site_type_symbol
_atom_site_fract_x
_atom_site_fract_y
_atom_site_fract_z
_atom_site_U_iso_or_equiv
_atom_site_occupancy
_atom_site_adp_type
Rh1 Rh 0.88975(7) 0.49118(6) 1.09873(6) 0.0354 1.0000 Uani
Rh2 Rh 0.68744(8) 0.64266(7) 1.17205(6) 0.0398 1.0000 Uani
Rh3 Rh 0.63136(6) 0.49910(6) 0.99204(5) 0.0242 1.0000 Uani
P1 P 0.6974(2) 0.20112(18) 0.9491(2) 0.0305 1.0000 Uani
Cl1 Cl 0.9030(3) 0.7919(2) 1.0891(3) 0.0603 1.0000 Uani
Cl2 Cl 0.6075(3) 0.7234(2) 0.8955(2) 0.0601 1.0000 Uani
Cl3 Cl 0.9534(3) 0.5546(3) 0.8695(2) 0.0537 1.0000 Uani
Cl11 Cl 0.4611(2) 0.2717(2) 0.9487(2) 0.0449 1.0000 Uani
Cl12 Cl 0.3901(2) 0.2443(2) 0.8266(3) 0.0544 1.0000 Uani
Cl13 Cl 0.4794(3) 0.1832(3) 0.7313(2) 0.0641 1.0000 Uani
Cl14 Cl 0.6371(3) 0.1425(2) 0.7581(2) 0.0471 1.0000 Uani
Cl15 Cl 0.7897(3) 0.38843(19) 0.8985(2) 0.0467 1.0000 Uani
Cl16 Cl 0.9545(3) 0.3760(3) 0.8724(2) 0.0657 1.0000 Uani
Cl17 Cl 1.0274(3) 0.2536(3) 0.8861(3) 0.0719 1.0000 Uani
Cl18 Cl 0.9374(2) 0.1440(2) 0.9264(2) 0.0501 1.0000 Uani
Cl19 Cl 0.7112(2) 0.2568(2) 1.1468(2) 0.0426 1.0000 Uani
Cl20 Cl 0.6633(3) 0.1503(3) 1.2246(2) 0.0604 1.0000 Uani
Cl21 Cl 0.6194(3) 0.0319(2) 1.1660(3) 0.0662 1.0000 Uani
Cl22 Cl 0.6289(3) 0.01823(18) 1.0314(2) 0.0498 1.0000 Uani
N1 N 0.7894(7) 0.6516(6) 1.1312(5) 0.025(3) 1.0000 Uiso
N2 N 0.6399(7) 0.5915(6) 1.0034(6) 0.035(3) 1.0000 Uiso
N3 N 0.8508(6) 0.5102(6) 1.0154(5) 0.030(3) 1.0000 Uiso
O1 O 0.8109(6) 0.5515(5) 1.1302(4) 0.028(2) 1.0000 Uiso
O2 O 0.9454(6) 0.5704(5) 1.0912(5) 0.032(3) 1.0000 Uiso
O3 O 0.6584(6) 0.5871(5) 1.1022(5) 0.030(3) 1.0000 Uiso
O4 O 0.6514(6) 0.7025(5) 1.1117(5) 0.038(3) 1.0000 Uiso
O5 O 0.7340(5) 0.4910(5) 1.0323(4) 0.026(2) 1.0000 Uiso
O6 O 0.6975(5) 0.5112(4) 0.9209(4) 0.024(2) 1.0000 Uiso
C101 C 0.8316(9) 0.6069(8) 1.1211(7) 0.031(4) 1.0000 Uiso
C102 C 0.9051(9) 0.6166(8) 1.0991(8) 0.037(4) 1.0000 Uiso
C103 C 0.9260(11) 0.6719(9) 1.0905(9) 0.050(5) 1.0000 Uiso
C104 C 0.878(1) 0.7206(8) 1.0992(8) 0.045(5) 1.0000 Uiso
C105 C 0.811(1) 0.7086(8) 1.1197(8) 0.041(5) 1.0000 Uiso
C110 C 0.9333(11) 0.4446(9) 1.1698(9) 0.050(5) 1.0000 Uiso
C111 C 0.8700(11) 0.4158(9) 1.1501(9) 0.049(5) 1.0000 Uiso
C112 C 0.879(1) 0.3973(8) 1.0951(8) 0.040(4) 1.0000 Uiso
C113 C 0.950(1) 0.4129(8) 1.0769(8) 0.042(5) 1.0000 Uiso
C114 C 0.9802(11) 0.4408(9) 1.1232(9) 0.048(5) 1.0000 Uiso
C115 C 0.9429(17) 0.4720(14) 1.2296(14) 0.10(1) 1.0000 Uiso
C116 C 0.8037(14) 0.4074(11) 1.187(1) 0.072(7) 1.0000 Uiso
C117 C 0.8255(11) 0.361(1) 1.0590(9) 0.058(6) 1.0000 Uiso
C118 C 0.9788(12) 0.397(1) 1.022(1) 0.061(6) 1.0000 Uiso
C119 C 1.0588(14) 0.4667(12) 1.1243(11) 0.078(8) 1.0000 Uiso
C201 C 0.6469(8) 0.6193(7) 1.0576(7) 0.028(4) 1.0000 Uiso
C202 C 0.644(1) 0.6800(8) 1.0600(8) 0.040(5) 1.0000 Uiso
C203 C 0.6309(11) 0.7132(8) 1.0117(8) 0.045(5) 1.0000 Uiso
C204 C 0.623(1) 0.6830(8) 0.9589(8) 0.036(4) 1.0000 Uiso
C205 C 0.630(1) 0.6251(7) 0.9550(8) 0.037(4) 1.0000 Uiso
C210 C 0.6062(9) 0.6263(7) 1.2361(9) 0.050(5) 1.0000 Uiso
C211 C 0.661(1) 0.5836(9) 1.2454(11) 0.067(7) 1.0000 Uiso
C212 C 0.7241(11) 0.6141(9) 1.2559(11) 0.071(7) 1.0000 Uiso
C213 C 0.7073(12) 0.678(1) 1.2527(12) 0.091(9) 1.0000 Uiso
C214 C 0.6297(11) 0.6807(9) 1.2447(12) 0.084(8) 1.0000 Uiso
C215 C 0.5311(13) 0.6087(13) 1.2203(14) 0.099(6) 1.0000 Uiso
C216 C 0.6551(19) 0.5187(13) 1.2400(19) 0.147(6) 1.0000 Uiso
C217 C 0.7949(18) 0.5840(18) 1.265(2) 0.180(6) 1.0000 Uiso
C218 C 0.757(2) 0.7272(16) 1.270(2) 0.175(6) 1.0000 Uiso
C219 C 0.5837(18) 0.7326(14) 1.2358(18) 0.135(6) 1.0000 Uiso
C301 C 0.7834(8) 0.5054(8) 0.9966(7) 0.033(4) 1.0000 Uiso
C302 C 0.7643(8) 0.5172(7) 0.9378(6) 0.021(4) 1.0000 Uiso
C303 C 0.8164(8) 0.5356(7) 0.8967(7) 0.028(4) 1.0000 Uiso
C304 C 0.8855(8) 0.5370(7) 0.9183(7) 0.028(4) 1.0000 Uiso
C305 C 0.901(1) 0.5270(8) 0.9728(8) 0.038(5) 1.0000 Uiso
C310 C 0.5690(9) 0.4287(7) 0.9531(7) 0.029(4) 1.0000 Uiso
C311 C 0.5865(9) 0.4130(8) 1.0111(8) 0.038(4) 1.0000 Uiso
C312 C 0.5585(8) 0.4592(7) 1.0472(7) 0.027(4) 1.0000 Uiso
C313 C 0.5214(8) 0.4987(9) 1.0158(7) 0.039(4) 1.0000 Uiso
C314 C 0.5304(9) 0.4856(8) 0.9544(8) 0.039(5) 1.0000 Uiso
C315 C 0.5906(11) 0.3957(9) 0.899(1) 0.055(5) 1.0000 Uiso
C316 C 0.631(1) 0.3624(9) 1.0271(8) 0.045(5) 1.0000 Uiso
C317 C 0.5666(13) 0.4568(11) 1.117(1) 0.066(6) 1.0000 Uiso
C318 C 0.4801(14) 0.5525(12) 1.0366(12) 0.077(7) 1.0000 Uiso
C319 C 0.5011(11) 0.5156(9) 0.9043(9) 0.056(6) 1.0000 Uiso
O11 O 0.6122(6) 0.2286(5) 0.9528(5) 0.033(3) 1.0000 Uiso
O12 O 0.6810(6) 0.1793(5) 0.8804(5) 0.036(3) 1.0000 Uiso
O13 O 0.7237(6) 0.2694(5) 0.9277(5) 0.028(3) 1.0000 Uiso
O14 O 0.7827(6) 0.1768(5) 0.9428(5) 0.036(3) 1.0000 Uiso
O15 O 0.7096(5) 0.2245(5) 1.0190(4) 0.026(3) 1.0000 Uiso
O16 O 0.6714(6) 0.1335(5) 0.9737(5) 0.035(3) 1.0000 Uiso
C1 C 0.5794(8) 0.2199(7) 0.9054(7) 0.025(4) 1.0000 Uiso
C2 C 0.6180(9) 0.1918(7) 0.8645(7) 0.035(4) 1.0000 Uiso
C3 C 0.7950(9) 0.2703(7) 0.9180(7) 0.030(4) 1.0000 Uiso
C4 C 0.8252(8) 0.2200(7) 0.9248(7) 0.026(4) 1.0000 Uiso
C5 C 0.6894(9) 0.1843(7) 1.0578(7) 0.031(4) 1.0000 Uiso
C6 C 0.6719(8) 0.1309(7) 1.0322(7) 0.023(4) 1.0000 Uiso
C11 C 0.5076(9) 0.2352(7) 0.8931(7) 0.031(4) 1.0000 Uiso
C12 C 0.4798(9) 0.2245(8) 0.8394(7) 0.033(4) 1.0000 Uiso
C13 C 0.5205(9) 0.1929(8) 0.7974(8) 0.035(4) 1.0000 Uiso
C14 C 0.5849(8) 0.1794(7) 0.8103(7) 0.025(4) 1.0000 Uiso
C15 C 0.8319(9) 0.3236(8) 0.9020(8) 0.038(4) 1.0000 Uiso
C16 C 0.904(1) 0.3157(8) 0.8941(8) 0.041(5) 1.0000 Uiso
C17 C 0.9372(9) 0.2599(8) 0.8991(8) 0.037(4) 1.0000 Uiso
C18 C 0.8972(9) 0.2127(8) 0.9141(7) 0.036(4) 1.0000 Uiso
C19 C 0.6878(8) 0.1888(6) 1.1170(6) 0.018(3) 1.0000 Uiso
C20 C 0.6649(9) 0.1430(8) 1.1497(7) 0.034(4) 1.0000 Uiso
C21 C 0.646(1) 0.0895(8) 1.1231(8) 0.040(5) 1.0000 Uiso
C22 C 0.6498(9) 0.0826(8) 1.0669(7) 0.032(4) 1.0000 Uiso
C700 C -0.0455(14) 0.1499(12) 0.3010(11) 0.073(7) 1.0000 Uiso
Cl701 Cl -0.1339(7) 0.1404(6) 0.2950(5) 0.155(4) 1.0000 Uiso
Cl702 Cl 0.0038(5) 0.1380(5) 0.2420(4) 0.121(3) 1.0000 Uiso
C400 C 0.815(3) 1.006(2) 0.2100(14) 0.186(18) 1.0000 Uiso
C500 C 1.362(3) 0.364(2) 1.371(2) 0.174(18) 1.0000 Uiso
C600 C 0.305(3) 0.820(2) 0.039(3) 0.23(3) 1.0000 Uiso
O100 O 0.371(3) 0.482(2) 0.183(2) 0.152(19) 0.5000 Uiso
O200 O 0.5138(14) 0.3552(12) 0.2420(11) 0.138(8) 1.0000 Uiso
O300 O 0.7230(16) 0.3261(13) 0.2994(13) 0.15(1) 1.0000 Uiso
Li1 Li 0.7271(15) 0.5261(13) 1.1072(13) 0.038(7) 1.0000 Uiso
H1031 H 0.9766 0.6817 1.0779 0.261(2) 1.0000 Uiso
H1051 H 0.7756 0.7408 1.1254 0.261(2) 1.0000 Uiso
H1151 H 0.9937 0.4893 1.2319 0.261(2) 1.0000 Uiso
H1152 H 0.9417 0.4397 1.2607 0.261(2) 1.0000 Uiso
H1153 H 0.9090 0.5029 1.2396 0.261(2) 1.0000 Uiso
H1161 H 0.7654 0.3867 1.1644 0.261(2) 1.0000 Uiso
H1162 H 0.8155 0.3847 1.2221 0.261(2) 1.0000 Uiso
H1163 H 0.7842 0.4475 1.1989 0.261(2) 1.0000 Uiso
H1171 H 0.8446 0.3517 1.0197 0.261(2) 1.0000 Uiso
H1172 H 0.8159 0.3208 1.0790 0.261(2) 1.0000 Uiso
H1173 H 0.7780 0.3807 1.0549 0.261(2) 1.0000 Uiso
H1181 H 0.9429 0.3750 0.9977 0.261(2) 1.0000 Uiso
H1182 H 1.0218 0.3693 1.0266 0.261(2) 1.0000 Uiso
H1183 H 0.9958 0.4321 0.9994 0.261(2) 1.0000 Uiso
H1191 H 1.0824 0.4597 1.0881 0.261(2) 1.0000 Uiso
H1192 H 1.0864 0.4481 1.1578 0.261(2) 1.0000 Uiso
H1193 H 1.0577 0.5112 1.1332 0.261(2) 1.0000 Uiso
H2031 H 0.6268 0.7572 1.0139 0.261(2) 1.0000 Uiso
H2051 H 0.6310 0.6052 0.9165 0.261(2) 1.0000 Uiso
H2151 H 0.4992 0.6397 1.2146 0.261(2) 1.0000 Uiso
H2152 H 0.5124 0.5817 1.2550 0.261(2) 1.0000 Uiso
H2153 H 0.5323 0.5798 1.1862 0.261(2) 1.0000 Uiso
H2161 H 0.6999 0.5041 1.2538 0.261(2) 1.0000 Uiso
H2162 H 0.6157 0.5083 1.2705 0.261(2) 1.0000 Uiso
H2163 H 0.6403 0.5107 1.2028 0.261(2) 1.0000 Uiso
H2171 H 0.8318 0.6151 1.2723 0.261(2) 1.0000 Uiso
H2172 H 0.7909 0.5585 1.3006 0.261(2) 1.0000 Uiso
H2173 H 0.8063 0.5605 1.2311 0.261(2) 1.0000 Uiso
H2181 H 0.8066 0.7120 1.2723 0.261(2) 1.0000 Uiso
H2182 H 0.7425 0.7421 1.3097 0.261(2) 1.0000 Uiso
H2183 H 0.7537 0.7599 1.2418 0.261(2) 1.0000 Uiso
H2191 H 0.5334 0.7218 1.2326 0.261(2) 1.0000 Uiso
H2192 H 0.5900 0.7604 1.2705 0.261(2) 1.0000 Uiso
H2193 H 0.6003 0.7539 1.2006 0.261(2) 1.0000 Uiso
H3031 H 0.8047 0.5452 0.8545 0.261(2) 1.0000 Uiso
H3051 H 0.9545 0.5320 0.9853 0.261(2) 1.0000 Uiso
H3151 H 0.5705 0.4166 0.8626 0.261(2) 1.0000 Uiso
H3152 H 0.6429 0.3927 0.8936 0.261(2) 1.0000 Uiso
H3153 H 0.5698 0.3542 0.8978 0.261(2) 1.0000 Uiso
H3161 H 0.6340 0.3600 1.0713 0.261(2) 1.0000 Uiso
H3162 H 0.6781 0.3653 1.0107 0.261(2) 1.0000 Uiso
H3163 H 0.6066 0.3246 1.0140 0.261(2) 1.0000 Uiso
H3171 H 0.5445 0.4938 1.1336 0.261(2) 1.0000 Uiso
H3172 H 0.6184 0.4564 1.1283 0.261(2) 1.0000 Uiso
H3173 H 0.5425 0.4218 1.1333 0.261(2) 1.0000 Uiso
H3181 H 0.4595 0.5763 1.0022 0.261(2) 1.0000 Uiso
H3182 H 0.5118 0.5811 1.0584 0.261(2) 1.0000 Uiso
H3183 H 0.4402 0.5407 1.0616 0.261(2) 1.0000 Uiso
H3191 H 0.4767 0.5542 0.9161 0.261(2) 1.0000 Uiso
H3192 H 0.5381 0.5259 0.8746 0.261(2) 1.0000 Uiso
H3193 H 0.4632 0.4909 0.8842 0.261(2) 1.0000 Uiso
H4001 H 0.8235 1.0410 0.2324 0.261(2) 1.0000 Uiso
H4002 H 0.8465 0.9743 0.2138 0.261(2) 1.0000 Uiso
H4003 H 0.7627 0.9929 0.2148 0.261(2) 1.0000 Uiso
H4021 H 0.7871 0.9412 0.1207 0.261(2) 1.0000 Uiso
H4031 H 0.7974 0.9641 0.0200 0.261(2) 1.0000 Uiso
H4041 H 0.8328 1.0606 -0.0096 0.261(2) 1.0000 Uiso
H4051 H 0.8580 1.1344 0.0615 0.261(2) 1.0000 Uiso
H4061 H 0.8478 1.1116 0.1621 0.261(2) 1.0000 Uiso
H5001 H 1.4106 0.3732 1.3597 0.261(2) 1.0000 Uiso
H5002 H 1.3275 0.3926 1.3522 0.261(2) 1.0000 Uiso
H5003 H 1.3488 0.3229 1.3558 0.261(2) 1.0000 Uiso
H5021 H 1.4549 0.3887 1.4590 0.261(2) 1.0000 Uiso
H5031 H 1.4282 0.3874 1.5601 0.261(2) 1.0000 Uiso
H5041 H 1.3107 0.3642 1.5922 0.261(2) 1.0000 Uiso
H5051 H 1.2199 0.3421 1.5231 0.261(2) 1.0000 Uiso
H5061 H 1.2466 0.3434 1.4220 0.261(2) 1.0000 Uiso
H6001 H 0.3319 0.8541 0.0187 0.261(2) 1.0000 Uiso
H6002 H 0.2708 0.8363 0.0657 0.261(2) 1.0000 Uiso
H6003 H 0.2789 0.7987 0.0058 0.261(2) 1.0000 Uiso
H6021 H 0.4395 0.8316 0.0339 0.261(2) 1.0000 Uiso
H6031 H 0.5325 0.7679 0.0670 0.261(2) 1.0000 Uiso
H6041 H 0.5033 0.6792 0.1180 0.261(2) 1.0000 Uiso
H6051 H 0.3814 0.6544 0.1359 0.261(2) 1.0000 Uiso
H6061 H 0.2884 0.7181 0.1029 0.261(2) 1.0000 Uiso
H7001 H -0.0388 0.1952 0.3118 0.261(2) 1.0000 Uiso
H7002 H -0.0264 0.1280 0.3349 0.261(2) 1.0000 Uiso
C401 C 0.8164(12) 1.0251(9) 0.1495(6) 0.096(2) 1.0000 Uiso
C402 C 0.8039(11) 0.9818(7) 0.1083(9) 0.096(2) 1.0000 Uiso
C403 C 0.8107(11) 0.9949(8) 0.0498(8) 0.096(2) 1.0000 Uiso
C404 C 0.8299(11) 1.0514(9) 0.0325(6) 0.096(2) 1.0000 Uiso
C405 C 0.842(1) 1.0947(7) 0.0738(9) 0.096(2) 1.0000 Uiso
C406 C 0.8356(11) 1.0816(8) 0.1323(8) 0.096(2) 1.0000 Uiso
C501 C 1.3521(11) 0.365(1) 1.4328(6) 0.096(2) 1.0000 Uiso
C502 C 1.4049(8) 0.3781(9) 1.4727(9) 0.096(2) 1.0000 Uiso
C503 C 1.3895(9) 0.3784(9) 1.5315(8) 0.096(2) 1.0000 Uiso
C504 C 1.3213(11) 0.365(1) 1.5505(6) 0.096(2) 1.0000 Uiso
C505 C 1.2685(8) 0.3513(9) 1.5107(9) 0.096(2) 1.0000 Uiso
C506 C 1.2839(9) 0.351(1) 1.4518(8) 0.096(2) 1.0000 Uiso
C601 C 0.358(1) 0.7788(9) 0.0631(9) 0.096(2) 1.0000 Uiso
C602 C 0.4285(11) 0.7948(7) 0.0562(9) 0.096(2) 1.0000 Uiso
C603 C 0.4821(8) 0.7588(9) 0.0779(9) 0.096(2) 1.0000 Uiso
C604 C 0.4647(9) 0.7069(8) 0.1066(9) 0.096(2) 1.0000 Uiso
C605 C 0.3939(11) 0.6909(7) 0.1135(9) 0.096(2) 1.0000 Uiso
C606 C 0.3403(8) 0.7269(9) 0.0918(9) 0.096(2) 1.0000 Uiso

loop_
_atom_site_aniso_label
_atom_site_aniso_U_11
_atom_site_aniso_U_22
_atom_site_aniso_U_33
_atom_site_aniso_U_23
_atom_site_aniso_U_13
_atom_site_aniso_U_12
Rh1 0.0349(8) 0.0357(8) 0.0355(8) 0.0138(7) -0.0087(6) -0.0032(7)
Rh2 0.0462(9) 0.0454(9) 0.0279(7) -0.0092(7) 0.0091(7) -0.0130(8)
Rh3 0.0236(5) 0.0203(6) 0.0288(7) -0.0010(7) 0.0022(5) -0.0081(6)
P1 0.026(2) 0.020(2) 0.046(3) 0.002(2) -0.000(2) 0.0005(19)
Cl1 0.053(3) 0.037(3) 0.091(4) 0.001(3) 0.001(3) -0.010(2)
Cl2 0.083(4) 0.039(3) 0.059(3) 0.017(3) -0.020(3) 0.010(3)
Cl3 0.037(3) 0.074(4) 0.050(3) 0.011(3) 0.011(2) -0.013(3)
Cl11 0.037(3) 0.041(3) 0.057(3) -0.007(2) 0.018(2) 0.006(2)
Cl12 0.028(2) 0.068(3) 0.066(3) 0.009(3) -0.005(2) -0.001(2)
Cl13 0.064(4) 0.079(4) 0.049(3) -0.006(3) -0.017(3) -0.005(3)
Cl14 0.051(3) 0.046(3) 0.045(3) -0.010(2) 0.008(2) -0.001(3)
Cl15 0.082(4) 0.026(2) 0.033(2) 0.004(2) 0.006(3) 0.001(2)
Cl16 0.066(4) 0.070(4) 0.062(4) 0.027(3) -0.019(3) -0.042(3)
Cl17 0.030(3) 0.107(5) 0.078(4) 0.035(4) -0.000(3) -0.006(3)
Cl18 0.034(3) 0.044(3) 0.072(3) -0.011(3) -0.002(2) 0.022(2)
Cl19 0.036(3) 0.043(3) 0.049(3) -0.001(2) -0.000(2) -0.007(2)
Cl20 0.068(4) 0.067(4) 0.046(3) 0.015(3) 0.008(3) -0.007(3)
Cl21 0.069(4) 0.051(3) 0.078(4) 0.034(3) 0.004(3) -0.013(3)
Cl22 0.044(3) 0.021(2) 0.084(4) 0.004(2) -0.008(3) -0.007(2)

loop_
_atom_type_symbol
_atom_type_scat_dispersion_real
_atom_type_scat_dispersion_imag
_atom_type_scat_Cromer_Mann_a1
_atom_type_scat_Cromer_Mann_b1
_atom_type_scat_Cromer_Mann_a2
_atom_type_scat_Cromer_Mann_b2
_atom_type_scat_Cromer_Mann_a3
_atom_type_scat_Cromer_Mann_b3
_atom_type_scat_Cromer_Mann_a4
_atom_type_scat_Cromer_Mann_b4
_atom_type_scat_Cromer_Mann_c
_atom_type_scat_source
'P   ' 0.1023 0.0942 6.4345 1.9067 4.1791 27.1570 1.7800 0.5260 1.4908 68.1645 1.1149 International_Tables_Vol_IV_Table_2.2B
'Rh  ' -1.1178 0.9187 19.2957 0.7515 14.3501 8.2176 4.7343 25.8749 1.2892 98.6062 5.3280 International_Tables_Vol_IV_Table_2.2B
'C   ' 0.0033 0.0016 2.3100 20.8439 1.0200 10.2075 1.5886 0.5687 0.8650 51.6512 0.2156 International_Tables_Vol_IV_Table_2.2B
'H   ' 0.0000 0.0000 0.4930 10.5109 0.3229 26.1257 0.1402 3.1424 0.0408 57.7998 0.0030 International_Tables_Vol_IV_Table_2.2B
'N   ' 0.0061 0.0033 12.2126 0.0057 3.1322 9.8933 2.0125 28.9975 1.1663 0.5826 -11.5290 International_Tables_Vol_IV_Table_2.2B
'O   ' 0.0106 0.0060 3.0485 13.2771 2.2868 5.7011 1.5463 0.3239 0.8670 32.9089 0.2508 International_Tables_Vol_IV_Table_2.2B
'Cl  ' 0.1484 0.1585 11.4604 0.0104 7.1964 1.1662 6.2556 18.5194 1.6455 47.7784 -9.5574 International_Tables_Vol_IV_Table_2.2B
'Li  ' -0.0003 0.0001 1.1282 3.9546 0.7508 1.0524 0.6175 85.3905 0.4653 168.2610 0.0377 International_Tables_Vol_IV_Table_2.2B

loop_
_geom_angle_atom_site_label_1
_geom_angle_atom_site_label_2
_geom_angle_atom_site_label_3
_geom_angle
_geom_angle_publ_flag
N3 Rh1 O1 86.4(4) yes
N3 Rh1 O2 85.5(5) yes
O1 Rh1 O2 80.0(4) yes
N3 Rh1 C110 161.1(7) yes
O1 Rh1 C110 108.9(6) yes
O2 Rh1 C110 107.5(6) yes
N3 Rh1 C111 128.1(7) yes
O1 Rh1 C111 101.8(6) yes
O2 Rh1 C111 146.2(6) yes
C110 Rh1 C111 39.6(8) yes
N3 Rh1 C112 97.8(6) yes
O1 Rh1 C112 125.8(6) yes
O2 Rh1 C112 154.1(6) yes
C110 Rh1 C112 64.5(8) yes
C111 Rh1 C112 37.0(7) yes
N3 Rh1 C113 97.9(6) yes
O1 Rh1 C113 164.6(6) yes
O2 Rh1 C113 115.1(6) yes
C110 Rh1 C113 64.4(8) yes
C111 Rh1 C113 63.9(8) yes
N3 Rh1 C114 129.2(6) yes
O1 Rh1 C114 143.8(6) yes
O2 Rh1 C114 94.8(6) yes
C110 Rh1 C114 38.4(8) yes
C111 Rh1 C114 63.7(8) yes
C112 Rh1 C113 39.1(7) yes
C112 Rh1 C114 63.2(7) yes
C113 Rh1 C114 37.1(7) yes
N1 Rh2 O3 87.2(4) yes
N1 Rh2 O4 86.2(5) yes
O3 Rh2 O4 78.0(4) yes
N1 Rh2 C210 161.7(6) yes
O3 Rh2 C210 103.7(6) yes
O4 Rh2 C210 110.2(5) yes
N1 Rh2 C211 126.6(6) yes
O3 Rh2 C211 99.4(6) yes
O4 Rh2 C211 147.1(6) yes
C210 Rh2 C211 37.9(6) yes
N1 Rh2 C212 97.9(7) yes
O3 Rh2 C212 126.0(6) yes
O4 Rh2 C212 155.7(6) yes
C210 Rh2 C212 63.8(7) yes
C211 Rh2 C212 37.3(6) yes
N1 Rh2 C213 101.5(8) yes
O3 Rh2 C213 164.8(8) yes
O4 Rh2 C213 114.6(7) yes
C210 Rh2 C213 64.8(8) yes
C211 Rh2 C213 65.4(9) yes
N1 Rh2 C214 138.3(6) yes
O3 Rh2 C214 134.0(6) yes
O4 Rh2 C214 95.5(7) yes
C210 Rh2 C214 35.6(6) yes
C211 Rh2 C214 62.4(8) yes
C212 Rh2 C213 41.0(7) yes
C212 Rh2 C214 65.6(8) yes
C213 Rh2 C214 40.5(7) yes
N2 Rh3 O5 87.9(5) yes
N2 Rh3 O6 85.5(5) yes
O5 Rh3 O6 79.4(4) yes
N2 Rh3 C310 144.9(6) yes
O5 Rh3 C310 126.8(5) yes
O6 Rh3 C310 95.4(5) yes
N2 Rh3 C311 153.4(6) yes
O5 Rh3 C311 100.6(6) yes
O6 Rh3 C311 120.8(6) yes
C310 Rh3 C311 38.2(7) yes
N2 Rh3 C312 113.9(6) yes
O5 Rh3 C312 106.8(5) yes
O6 Rh3 C312 159.4(5) yes
C310 Rh3 C312 65.0(6) yes
C311 Rh3 C312 39.5(7) yes
N2 Rh3 C313 92.6(7) yes
O5 Rh3 C313 139.1(5) yes
O6 Rh3 C313 141.4(5) yes
C310 Rh3 C313 65.3(7) yes
C311 Rh3 C313 64.5(7) yes
N2 Rh3 C314 105.2(6) yes
O5 Rh3 C314 166.7(6) yes
O6 Rh3 C314 103.4(5) yes
C310 Rh3 C314 40.4(6) yes
C311 Rh3 C314 66.7(7) yes
C312 Rh3 C313 37.2(7) yes
C312 Rh3 C314 66.2(7) yes
C313 Rh3 C314 40.2(6) yes
O11 P1 O12 89.0(6) yes
O11 P1 O13 87.4(6) yes
O12 P1 O13 92.7(6) yes
O11 P1 O14 176.9(6) yes
O12 P1 O14 89.8(6) yes
O13 P1 O14 89.8(6) yes
O11 P1 O15 88.0(5) yes
O12 P1 O15 177.0(6) yes
O13 P1 O15 87.3(5) yes
O14 P1 O15 93.2(6) yes
O11 P1 O16 92.4(6) yes
O12 P1 O16 89.8(6) yes
O13 P1 O16 177.5(6) yes
O14 P1 O16 90.4(6) yes
O15 P1 O16 90.2(6) yes
Rh2 N1 C101 123.1(11) yes
Rh2 N1 C105 115.6(11) yes
C101 N1 C105 121.1(14) yes
Rh3 N2 C201 124.1(11) yes
Rh3 N2 C205 116.2(11) yes
C201 N2 C205 119.3(13) yes
Rh1 N3 C301 127.4(10) yes
Rh1 N3 C305 117.3(10) yes
C301 N3 C305 115.2(13) yes
Rh1 O1 C101 110.3(9) yes
Rh1 O2 C102 112.9(10) yes
Rh2 O3 C201 108.4(9) yes
Rh2 O4 C202 113.2(11) yes
Rh3 O5 C301 110.5(9) yes
Rh3 O6 C302 110.4(8) yes
N1 C101 O1 121.8(14) yes
N1 C101 C102 120.6(15) yes
O1 C101 C102 117.7(15) yes
O2 C102 C101 117.9(15) yes
O2 C102 C103 124.4(17) yes
C101 C102 C103 117.7(16) yes
C102 C103 C104 121.1(18) yes
C102 C103 H1031 121.655 no
C104 C103 H1031 117.228 no
Cl1 C104 C103 122.4(15) yes
Cl1 C104 C105 119.4(15) yes
C103 C104 C105 118.1(17) yes
N1 C105 C104 121.2(17) yes
N1 C105 H1051 118.101 no
C104 C105 H1051 120.639 no
Rh1 C110 C111 70.1(12) yes
Rh1 C110 C114 71.2(12) yes
C111 C110 C114 104.7(18) yes
Rh1 C110 C115 123.0(17) yes
C111 C110 C115 124.9(21) yes
C114 C110 C115 130.4(21) yes
Rh1 C111 C110 70.3(12) yes
Rh1 C111 C112 72.6(11) yes
C110 C111 C112 109.5(19) yes
Rh1 C111 C116 124.0(15) yes
C110 C111 C116 124.2(19) yes
C112 C111 C116 126.4(19) yes
Rh1 C112 C111 70.4(11) yes
Rh1 C112 C113 71.4(10) yes
C111 C112 C113 108.5(17) yes
Rh1 C112 C117 127.9(13) yes
C111 C112 C117 126.0(18) yes
C113 C112 C117 125.3(17) yes
Rh1 C113 C112 69.5(10) yes
Rh1 C113 C114 69.8(12) yes
C112 C113 C114 105.6(17) yes
Rh1 C113 C118 127.5(15) yes
C112 C113 C118 123.3(18) yes
C114 C113 C118 131.0(19) yes
Rh1 C114 C110 70.5(12) yes
Rh1 C114 C113 73.1(12) yes
C110 C114 C113 111.7(18) yes
Rh1 C114 C119 123.4(15) yes
C110 C114 C119 123.6(19) yes
C113 C114 C119 124.7(19) yes
C110 C115 H1151 108.087 no
C110 C115 H1152 109.920 no
H1151 C115 H1152 104.861 no
C110 C115 H1153 115.392 no
H1151 C115 H1153 108.659 no
H1152 C115 H1153 109.381 no
C111 C116 H1161 111.035 no
C111 C116 H1162 109.999 no
H1161 C116 H1162 109.968 no
C111 C116 H1163 109.652 no
H1161 C116 H1163 107.523 no
H1162 C116 H1163 108.598 no
C112 C117 H1171 111.215 no
C112 C117 H1172 110.195 no
H1171 C117 H1172 107.174 no
C112 C117 H1173 112.650 no
H1171 C117 H1173 108.914 no
H1172 C117 H1173 106.438 no
C113 C118 H1181 111.440 no
C113 C118 H1182 111.054 no
H1181 C118 H1182 105.601 no
C113 C118 H1183 113.047 no
H1181 C118 H1183 108.495 no
H1182 C118 H1183 106.825 no
C114 C119 H1191 110.669 no
C114 C119 H1192 109.451 no
H1191 C119 H1192 110.878 no
C114 C119 H1193 110.223 no
H1191 C119 H1193 110.082 no
H1192 C119 H1193 105.414 no
N2 C201 O3 118.3(14) yes
N2 C201 C202 118.7(15) yes
O3 C201 C202 122.9(16) yes
O4 C202 C201 115.2(16) yes
O4 C202 C203 123.2(17) yes
C201 C202 C203 121.5(17) yes
C202 C203 C204 117.3(16) yes
C202 C203 H2031 121.389 no
C204 C203 H2031 121.341 no
Cl2 C204 C203 119.2(13) yes
Cl2 C204 C205 118.7(14) yes
C203 C204 C205 122.0(17) yes
N2 C205 C204 120.9(16) yes
N2 C205 H2051 118.495 no
C204 C205 H2051 120.612 no
Rh2 C210 C211 73.3(12) yes
Rh2 C210 C214 72.9(14) yes
C211 C210 C214 111.8(16) yes
Rh2 C210 C215 122.7(17) yes
C211 C210 C215 121.9(15) yes
C214 C210 C215 126.3(16) yes
Rh2 C211 C210 68.8(12) yes
Rh2 C211 C212 68.9(13) yes
C210 C211 C212 107.6(16) yes
Rh2 C211 C216 123.5(22) yes
C210 C211 C216 127.8(17) yes
C212 C211 C216 124.4(17) yes
Rh2 C212 C211 73.8(14) yes
Rh2 C212 C213 66.0(14) yes
C211 C212 C213 106.9(17) yes
Rh2 C212 C217 123.0(25) yes
C211 C212 C217 123.6(18) yes
C213 C212 C217 129.5(18) yes
Rh2 C213 C212 72.9(14) yes
Rh2 C213 C214 74.0(15) yes
C212 C213 C214 105.3(17) yes
Rh2 C213 C218 129.3(26) yes
C212 C213 C218 125.5(19) yes
C214 C213 C218 127.6(19) yes
Rh2 C214 C210 71.5(14) yes
Rh2 C214 C213 65.5(14) yes
C210 C214 C213 107.8(17) yes
Rh2 C214 C219 120.1(22) yes
C210 C214 C219 121.8(17) yes
C213 C214 C219 129.5(18) yes
C210 C215 H2151 115.881 no
C210 C215 H2152 106.131 no
H2151 C215 H2152 109.009 no
C210 C215 H2153 109.481 no
H2151 C215 H2153 112.837 no
H2152 C215 H2153 102.421 no
C211 C216 H2161 104.788 no
C211 C216 H2162 102.492 no
H2161 C216 H2162 108.555 no
C211 C216 H2163 107.153 no
H2161 C216 H2163 120.410 no
H2162 C216 H2163 111.701 no
C212 C217 H2171 108.421 no
C212 C217 H2172 108.002 no
H2171 C217 H2172 108.831 no
C212 C217 H2173 109.111 no
H2171 C217 H2173 111.318 no
H2172 C217 H2173 111.063 no
C213 C218 H2181 109.738 no
C213 C218 H2182 108.620 no
H2181 C218 H2182 107.892 no
C213 C218 H2183 110.724 no
H2181 C218 H2183 110.742 no
H2182 C218 H2183 109.050 no
C214 C219 H2191 112.165 no
C214 C219 H2192 108.277 no
H2191 C219 H2192 108.812 no
C214 C219 H2193 108.478 no
H2191 C219 H2193 111.336 no
H2192 C219 H2193 107.626 no
N3 C301 O5 119.7(14) yes
N3 C301 C302 121.9(14) yes
O5 C301 C302 118.4(13) yes
O6 C302 C301 120.0(13) yes
O6 C302 C303 119.1(13) yes
C301 C302 C303 120.9(13) yes
C302 C303 C304 114.2(14) yes
C302 C303 H3031 123.319 no
C304 C303 H3031 122.431 no
Cl3 C304 C303 117.2(12) yes
Cl3 C304 C305 119.6(13) yes
C303 C304 C305 123.2(16) yes
N3 C305 C304 124.3(16) yes
N3 C305 H3051 118.325 no
C304 C305 H3051 117.350 no
Rh3 C310 C311 70.8(10) yes
Rh3 C310 C314 67.4(9) yes
C311 C310 C314 108.3(15) yes
Rh3 C310 C315 124.0(12) yes
C311 C310 C315 126.5(16) yes
C314 C310 C315 125.1(16) yes
Rh3 C311 C310 71.0(10) yes
Rh3 C311 C312 66.8(9) yes
C310 C311 C312 106.2(15) yes
Rh3 C311 C316 122.2(13) yes
C310 C311 C316 124.4(16) yes
C312 C311 C316 129.2(16) yes
Rh3 C312 C311 73.8(10) yes
Rh3 C312 C313 73.9(10) yes
C311 C312 C313 111.2(16) yes
Rh3 C312 C317 124.2(12) yes
C311 C312 C317 121.3(16) yes
C313 C312 C317 127.2(17) yes
Rh3 C313 C312 68.9(10) yes
Rh3 C313 C314 68.8(9) yes
C312 C313 C314 109.1(17) yes
Rh3 C313 C318 124.7(15) yes
C312 C313 C318 128.9(18) yes
C314 C313 C318 121.9(17) yes
Rh3 C314 C310 72.2(10) yes
Rh3 C314 C313 71.0(9) yes
C310 C314 C313 104.6(15) yes
Rh3 C314 C319 127.1(13) yes
C310 C314 C319 125.5(16) yes
C313 C314 C319 129.4(17) yes
C310 C315 H3151 110.146 no
C310 C315 H3152 113.164 no
H3151 C315 H3152 107.801 no
C310 C315 H3153 111.358 no
H3151 C315 H3153 105.653 no
H3152 C315 H3153 108.382 no
C311 C316 H3161 108.980 no
C311 C316 H3162 111.618 no
H3161 C316 H3162 110.024 no
C311 C316 H3163 109.133 no
H3161 C316 H3163 106.227 no
H3162 C316 H3163 110.697 no
C312 C317 H3171 107.746 no
C312 C317 H3172 109.901 no
H3171 C317 H3172 108.259 no
C312 C317 H3173 110.736 no
H3171 C317 H3173 110.023 no
H3172 C317 H3173 110.110 no
C313 C318 H3181 111.569 no
C313 C318 H3182 111.706 no
H3181 C318 H3182 105.483 no
C313 C318 H3183 110.782 no
H3181 C318 H3183 107.772 no
H3182 C318 H3183 109.316 no
C314 C319 H3191 111.165 no
C314 C319 H3192 112.917 no
H3191 C319 H3192 107.039 no
C314 C319 H3193 111.827 no
H3191 C319 H3193 106.094 no
H3192 C319 H3193 107.425 no
P1 O11 C1 110.6(10) yes
P1 O12 C2 112.1(11) yes
P1 O13 C3 110.4(10) yes
P1 O14 C4 110.7(10) yes
P1 O15 C5 112.5(10) yes
P1 O16 C6 111.6(10) yes
O11 C1 C2 114.5(14) yes
O11 C1 C11 126.4(15) yes
C2 C1 C11 119.1(15) yes
O12 C2 C1 113.9(15) yes
O12 C2 C14 128.0(15) yes
C1 C2 C14 118.1(16) yes
O13 C3 C4 113.7(15) yes
O13 C3 C15 122.0(15) yes
C4 C3 C15 124.3(16) yes
O14 C4 C3 115.3(15) yes
O14 C4 C18 123.7(15) yes
C3 C4 C18 121.0(16) yes
O15 C5 C6 112.2(13) yes
O15 C5 C19 128.6(15) yes
C6 C5 C19 119.0(15) yes
O16 C6 C5 113.0(14) yes
O16 C6 C22 126.5(15) yes
C5 C6 C22 120.2(14) yes
Cl11 C11 C1 116.1(12) yes
Cl11 C11 C12 123.8(13) yes
C1 C11 C12 120.0(15) yes
Cl12 C12 C11 118.0(13) yes
Cl12 C12 C13 121.6(13) yes
C11 C12 C13 120.1(16) yes
Cl13 C13 C12 115.1(13) yes
Cl13 C13 C14 126.7(15) yes
C12 C13 C14 117.9(17) yes
Cl14 C14 C2 116.7(12) yes
Cl14 C14 C13 118.7(13) yes
C2 C14 C13 124.6(16) yes
Cl15 C15 C3 121.4(13) yes
Cl15 C15 C16 125.0(15) yes
C3 C15 C16 113.5(16) yes
Cl16 C16 C15 118.3(15) yes
Cl16 C16 C17 119.1(14) yes
C15 C16 C17 122.5(17) yes
Cl17 C17 C16 119.4(14) yes
Cl17 C17 C18 121.7(14) yes
C16 C17 C18 118.9(16) yes
Cl18 C18 C4 119.8(13) yes
Cl18 C18 C17 120.2(14) yes
C4 C18 C17 119.7(16) yes
Cl19 C19 C5 117.0(12) yes
Cl19 C19 C20 122.5(12) yes
C5 C19 C20 120.4(15) yes
Cl20 C20 C19 119.2(14) yes
Cl20 C20 C21 120.8(14) yes
C19 C20 C21 120.0(16) yes
Cl21 C21 C20 118.7(14) yes
Cl21 C21 C22 119.9(15) yes
C20 C21 C22 121.4(17) yes
Cl22 C22 C6 116.9(12) yes
Cl22 C22 C21 124.1(15) yes
C6 C22 C21 119.0(17) yes
Cl701 C700 Cl702 117.4(16) yes
Cl701 C700 H7001 105.126 no
Cl702 C700 H7001 106.318 no
Cl701 C700 H7002 110.953 no
Cl702 C700 H7002 111.172 no
H7001 C700 H7002 104.767 no
H4001 C400 H4002 117.901 no
H4001 C400 H4003 110.641 no
H4002 C400 H4003 111.443 no
H4001 C400 C401 105.841 no
H4002 C400 C401 107.271 no
H4003 C400 C401 102.335 no
H5001 C500 H5002 110.475 no
H5001 C500 H5003 109.959 no
H5002 C500 H5003 106.996 no
H5001 C500 C501 111.945 no
H5002 C500 C501 109.097 no
H5003 C500 C501 108.219 no
H6001 C600 H6002 109.796 no
H6001 C600 H6003 104.118 no
H6002 C600 H6003 109.983 no
H6001 C600 C601 108.174 no
H6002 C600 C601 116.750 no
H6003 C600 C601 107.248 no
C400 C401 C402 116.5(27) yes
C400 C401 C406 123.3(27) yes
C402 C401 C406 120.0 yes
H4021 C402 C401 120.015 no
H4021 C402 C403 119.892 no
C401 C402 C403 120.0 yes
H4031 C403 C402 119.283 no
H4031 C403 C404 120.510 no
C402 C403 C404 120.0 yes
H4041 C404 C403 119.207 no
H4041 C404 C405 120.755 no
C403 C404 C405 120.0 yes
H4051 C405 C404 119.736 no
H4051 C405 C406 120.213 no
C404 C405 C406 120.0 yes
H4061 C406 C401 119.512 no
H4061 C406 C405 120.347 no
C401 C406 C405 120.0 yes
C500 C501 C502 124.7(25) yes
C500 C501 C506 115.3(25) yes
C502 C501 C506 120.0 yes
H5021 C502 C501 120.353 no
H5021 C502 C503 119.639 no
C501 C502 C503 120.0 yes
H5031 C503 C502 119.594 no
H5031 C503 C504 120.396 no
C502 C503 C504 120.0 yes
H5041 C504 C503 120.068 no
H5041 C504 C505 119.915 no
C503 C504 C505 120.0 yes
H5051 C505 C504 121.342 no
H5051 C505 C506 118.656 no
C504 C505 C506 120.0 yes
H5061 C506 C501 117.900 no
H5061 C506 C505 122.039 no
C501 C506 C505 120.0 yes
C600 C601 C602 115.9(31) yes
C600 C601 C606 124.1(31) yes
C602 C601 C606 120.0 yes
H6021 C602 C601 118.256 no
H6021 C602 C603 121.695 no
C601 C602 C603 120.0 yes
H6031 C603 C602 118.322 no
H6031 C603 C604 121.018 no
C602 C603 C604 120.0 yes
H6041 C604 C603 119.357 no
H6041 C604 C605 120.263 no
C603 C604 C605 120.0 yes
H6051 C605 C604 119.887 no
H6051 C605 C606 120.046 no
C604 C605 C606 120.0 yes
H6061 C606 C601 120.317 no
H6061 C606 C605 118.993 no
C601 C606 C605 120.0 yes

loop_
_geom_bond_atom_site_label_1
_geom_bond_atom_site_label_2
_geom_bond_distance
_geom_bond_publ_flag
Rh1 N3 2.106(12) yes
Rh1 O1 2.145(11) yes
Rh1 O2 2.087(11) yes
Rh1 C110 2.12(2) yes
Rh1 C111 2.11(2) yes
Rh1 C112 2.142(17) yes
Rh1 C113 2.168(19) yes
Rh1 C114 2.13(2) yes
Rh2 N1 2.148(13) yes
Rh2 O3 2.120(11) yes
Rh2 O4 2.062(12) yes
Rh2 C210 2.160(19) yes
Rh2 C211 2.22(2) yes
Rh2 C212 2.16(2) yes
Rh2 C213 2.06(3) yes
Rh2 C214 2.18(3) yes
Rh3 N2 2.119(13) yes
Rh3 O5 2.15(1) yes
Rh3 O6 2.079(9) yes
Rh3 C310 2.176(17) yes
Rh3 C311 2.173(18) yes
Rh3 C312 2.080(16) yes
Rh3 C313 2.141(16) yes
Rh3 C314 2.111(17) yes
P1 O11 1.723(12) yes
P1 O12 1.693(12) yes
P1 O13 1.700(12) yes
P1 O14 1.703(12) yes
P1 O15 1.715(11) yes
P1 O16 1.709(13) yes
Cl1 C104 1.703(19) yes
Cl2 C204 1.751(18) yes
Cl3 C304 1.750(16) yes
Cl11 C11 1.762(17) yes
Cl12 C12 1.772(18) yes
Cl13 C13 1.727(19) yes
Cl14 C14 1.766(16) yes
Cl15 C15 1.674(18) yes
Cl16 C16 1.740(19) yes
Cl17 C17 1.730(18) yes
Cl18 C18 1.756(18) yes
Cl19 C19 1.748(15) yes
Cl20 C20 1.739(18) yes
Cl21 C21 1.715(19) yes
Cl22 C22 1.722(18) yes
N1 C101 1.31(2) yes
N1 C105 1.38(2) yes
N2 C201 1.41(2) yes
N2 C205 1.36(2) yes
N3 C301 1.345(18) yes
N3 C305 1.42(2) yes
O1 C101 1.333(19) yes
O2 C102 1.31(2) yes
O3 C201 1.282(19) yes
O4 C202 1.30(2) yes
O5 C301 1.286(17) yes
O6 C302 1.324(17) yes
C101 C102 1.49(2) yes
C102 C103 1.33(3) yes
C103 C104 1.44(3) yes
C103 H1031 1.022 no
C104 C105 1.38(3) yes
C105 H1051 0.995 no
C110 C111 1.43(3) yes
C110 C114 1.39(3) yes
C110 C115 1.53(4) yes
C111 C112 1.35(3) yes
C111 C116 1.52(3) yes
C112 C113 1.44(3) yes
C112 C117 1.55(3) yes
C113 C114 1.37(3) yes
C113 C118 1.42(3) yes
C114 C119 1.59(3) yes
C115 H1151 1.035 no
C115 H1152 1.026 no
C115 H1153 0.975 no
C116 H1161 1.004 no
C116 H1162 0.990 no
C116 H1163 1.021 no
C117 H1171 0.999 no
C117 H1172 1.031 no
C117 H1173 1.008 no
C118 H1181 1.014 no
C118 H1182 1.036 no
C118 H1183 0.998 no
C119 H1191 0.961 no
C119 H1192 1.022 no
C119 H1193 1.031 no
C201 C202 1.38(2) yes
C202 C203 1.37(3) yes
C203 C204 1.41(2) yes
C203 H2031 1.002 no
C204 C205 1.33(2) yes
C205 H2051 0.999 no
C210 C211 1.42(2) yes
C210 C214 1.33(2) yes
C210 C215 1.51(2) yes
C211 C212 1.40(2) yes
C211 C216 1.48(3) yes
C212 C213 1.48(2) yes
C212 C217 1.51(3) yes
C213 C214 1.47(2) yes
C213 C218 1.51(3) yes
C214 C219 1.48(2) yes
C215 H2151 0.934 no
C215 H2152 1.070 no
C215 H2153 1.025 no
C216 H2161 0.960 no
C216 H2162 1.050 no
C216 H2163 0.921 no
C217 H2171 1.003 no
C217 H2172 1.006 no
C217 H2173 0.975 no
C218 H2181 1.000 no
C218 H2182 1.020 no
C218 H2183 0.985 no
C219 H2191 0.981 no
C219 H2192 1.027 no
C219 H2193 0.996 no
C301 C302 1.43(2) yes
C302 C303 1.43(2) yes
C303 C304 1.39(2) yes
C303 H3031 1.023 no
C304 C305 1.31(2) yes
C305 H3051 1.053 no
C310 C311 1.42(2) yes
C310 C314 1.48(2) yes
C310 C315 1.52(3) yes
C311 C312 1.44(2) yes
C311 C316 1.47(3) yes
C312 C313 1.35(2) yes
C312 C317 1.63(3) yes
C313 C314 1.46(2) yes
C313 C318 1.52(3) yes
C314 C319 1.45(3) yes
C315 H3151 1.028 no
C315 H3152 0.993 no
C315 H3153 1.021 no
C316 H3161 1.025 no
C316 H3162 0.968 no
C316 H3163 1.017 no
C317 H3171 1.008 no
C317 H3172 1.007 no
C317 H3173 0.985 no
C318 H3181 1.036 no
C318 H3182 1.016 no
C318 H3183 0.986 no
C319 H3191 1.024 no
C319 H3192 1.007 no
C319 H3193 1.019 no
O11 C1 1.273(18) yes
O12 C2 1.27(2) yes
O13 C3 1.361(19) yes
O14 C4 1.332(19) yes
O15 C5 1.335(19) yes
O16 C6 1.354(18) yes
C1 C2 1.35(2) yes
C1 C11 1.43(2) yes
C2 C14 1.43(2) yes
C3 C4 1.29(2) yes
C3 C15 1.44(2) yes
C4 C18 1.39(2) yes
C5 C6 1.39(2) yes
C5 C19 1.37(2) yes
C6 C22 1.42(2) yes
C11 C12 1.37(2) yes
C12 C13 1.43(2) yes
C13 C14 1.28(2) yes
C15 C16 1.38(2) yes
C16 C17 1.42(2) yes
C17 C18 1.35(2) yes
C19 C20 1.36(2) yes
C20 C21 1.41(3) yes
C21 C22 1.31(2) yes
C700 Cl701 1.68(3) yes
C700 Cl702 1.67(3) yes
C700 H7001 1.066 no
C700 H7002 0.995 no
C400 H4001 0.958 no
C400 H4002 0.948 no
C400 H4003 1.027 no
C400 C401 1.46(3) yes
C500 H5001 0.975 no
C500 H5002 1.013 no
C500 H5003 1.019 no
C500 C501 1.45(5) yes
C600 H6001 1.036 no
C600 H6002 0.959 no
C600 H6003 1.034 no
C600 C601 1.48(3) yes
H4021 C402 1.014 no
H4031 C403 1.013 no
H4041 C404 0.997 no
H4051 C405 0.989 no
H4061 C406 0.995 no
H5021 C502 1.020 no
H5031 C503 1.003 no
H5041 C504 0.983 no
H5051 C505 0.980 no
H5061 C506 0.999 no
H6021 C602 1.003 no
H6031 C603 1.002 no
H6041 C604 0.995 no
H6051 C605 1.006 no
H6061 C606 1.029 no
C401 C402 1.39(3) yes
C401 C406 1.39(3) yes
C402 C403 1.39(3) yes
C403 C404 1.39(3) yes
C404 C405 1.39(3) yes
C405 C406 1.39(3) yes
C501 C502 1.39(3) yes
C501 C506 1.39(3) yes
C502 C503 1.39(3) yes
C503 C504 1.39(3) yes
C504 C505 1.39(3) yes
C505 C506 1.39(3) yes
C601 C602 1.39(3) yes
C601 C606 1.39(3) yes
C602 C603 1.39(3) yes
C603 C604 1.39(3) yes
C604 C605 1.39(3) yes
C605 C606 1.39(3) yes
